data_7203645
loop_
_publ_author_name
'Brooks, Simon J.'
'Gale, Philip A.'
'Light, Mark E.'

_publ_section_title
;
 Network formation by a pyrrole functionalized isophthalamide
;
_journal_issue 12
_journal_name_full CrystEngComm
_journal_page_first 877
_journal_paper_doi 10.1039/b612524g
_journal_volume 8
_journal_year 2006
_chemical_compound_source 'Simon Brooks'
_chemical_formula_sum 'C43 H36 N4 O3'
_chemical_formula_weight 656.76
_chemical_name_systematic
;
?
;
_space_group_IT_number 14
_symmetry_cell_setting monoclinic
_symmetry_space_group_name_Hall '-P 2ybc'
_symmetry_space_group_name_H-M 'P 1 21/c 1'
_atom_sites_solution_hydrogens geom
_atom_sites_solution_primary direct
_atom_sites_solution_secondary difmap
_audit_creation_method SHELXL-97
_cell_angle_alpha 90.00
_cell_angle_beta 92.363(3)
_cell_angle_gamma 90.00
_cell_formula_units_Z 4
_cell_length_a 10.2420(3)
_cell_length_b 14.7567(7)
_cell_length_c 22.8507(10)
_cell_measurement_reflns_used 8026
_cell_measurement_temperature 120(2)
_cell_measurement_theta_max 27.48
_cell_measurement_theta_min 1.00
_cell_volume 3450.7(2)
_computing_cell_refinement 'DENZO (Otwinowski & Minor, 1997) & COLLECT (Hooft, R.W.W., 1998)'
_computing_data_collection 'COLLECT (Hooft, R.W.W., 1998)'
_computing_data_reduction 'DENZO (Otwinowski & Minor, 1997) & COLLECT (Hooft, R.W.W., 1998)'
_computing_molecular_graphics 'CAMERON (Watkin, et al., 1993)'
_computing_publication_material 'WINGX (Farrugia, 1998)'
_computing_structure_refinement 'SHELXL-97 (Sheldrick, 1997)'
_computing_structure_solution 'SHELXS-97 (Sheldrick, 1997)'
_diffrn_ambient_temperature 120(2)
_diffrn_detector_area_resol_mean 9.091
_diffrn_measured_fraction_theta_full 0.996
_diffrn_measured_fraction_theta_max 0.996
_diffrn_measurement_device_type 'Bruker-Nonius CCD camera on \k-goniostat'
_diffrn_measurement_method '\f & \w scans to fill the asymmetric unit'
_diffrn_radiation_monochromator graphite
_diffrn_radiation_source 'Bruker Nonius FR591 Rotating Anode'
_diffrn_radiation_type MoK\a
_diffrn_radiation_wavelength 0.71073
_diffrn_reflns_av_R_equivalents 0.1060
_diffrn_reflns_av_sigmaI/netI 0.1143
_diffrn_reflns_limit_h_max 13
_diffrn_reflns_limit_h_min -13
_diffrn_reflns_limit_k_max 19
_diffrn_reflns_limit_k_min -19
_diffrn_reflns_limit_l_max 29
_diffrn_reflns_limit_l_min -29
_diffrn_reflns_number 42993
_diffrn_reflns_theta_full 27.48
_diffrn_reflns_theta_max 27.48
_diffrn_reflns_theta_min 3.06
_diffrn_standards_number 0
_exptl_absorpt_coefficient_mu 0.080
_exptl_absorpt_correction_T_max 0.9841
_exptl_absorpt_correction_T_min 0.9741
_exptl_absorpt_correction_type multi-scan
_exptl_absorpt_process_details
;
SADABS V2.10 (Sheldrick, G.M., 2003)
;
_exptl_crystal_colour Colourless
_exptl_crystal_density_diffrn 1.264
_exptl_crystal_density_method 'not measured'
_exptl_crystal_description Block
_exptl_crystal_F_000 1384
_exptl_crystal_size_max 0.2
_exptl_crystal_size_mid 0.2
_exptl_crystal_size_min 0.2
_refine_diff_density_max 0.642
_refine_diff_density_min -0.239
_refine_diff_density_rms 0.053
_refine_ls_extinction_coef 0.0080(9)
_refine_ls_extinction_expression Fc^*^=kFc[1+0.001xFc^2^\l^3^/sin(2\q)]^-1/4^
_refine_ls_extinction_method SHELXL
_refine_ls_goodness_of_fit_ref 1.019
_refine_ls_hydrogen_treatment constr
_refine_ls_matrix_type full
_refine_ls_number_parameters 454
_refine_ls_number_reflns 7892
_refine_ls_number_restraints 0
_refine_ls_restrained_S_all 1.019
_refine_ls_R_factor_all 0.1540
_refine_ls_R_factor_gt 0.0626
_refine_ls_shift/su_max 0.001
_refine_ls_shift/su_mean 0.000
_refine_ls_structure_factor_coef Fsqd
_refine_ls_weighting_details 'calc w=1/[\s^2^(Fo^2^)+(0.0665P)^2^+0.5193P] where P=(Fo^2^+2Fc^2^)/3'
_refine_ls_weighting_scheme calc
_refine_ls_wR_factor_gt 0.1263
_refine_ls_wR_factor_ref 0.1554
_reflns_number_gt 4060
_reflns_number_total 7892
_reflns_threshold_expression >2sigma(I)
_cod_data_source_file b612524g.txt
_cod_data_source_block 2005sot1532
_cod_depositor_comments
;
The following automatic conversions were performed:
'_symmetry_cell_setting' value 'Monoclinic' changed to 'monoclinic'
according to '/home/saulius/struct/CIF-dictionaries/cif_core.dic'
dictionary named 'cif_core.dic' version 2.4.1 from 2010-06-29.

Automatic conversion script
Id: cif_fix_enum 1527 2010-12-29 10:47:43Z saulius 
;
_cod_original_sg_symbol_H-M P2(1)/c
_cod_database_code 7203645

loop_
_symmetry_equiv_pos_as_xyz
'x, y, z'
'-x, y+1/2, -z+1/2'
'-x, -y, -z'
'x, -y-1/2, z-1/2'

loop_
_atom_site_label
_atom_site_type_symbol
_atom_site_fract_x
_atom_site_fract_y
_atom_site_fract_z
_atom_site_U_iso_or_equiv
_atom_site_adp_type
_atom_site_occupancy
_atom_site_symmetry_multiplicity
_atom_site_calc_flag
_atom_site_refinement_flags
_atom_site_disorder_assembly
_atom_site_disorder_group
N1 N 0.03767(18) -0.49383(14) 0.57299(8) 0.0304(5) Uani 1 1 d . . .
H1 H 0.0208 -0.5495 0.5843 0.037 Uiso 1 1 calc R . .
N2 N -0.03866(16) -0.26663(13) 0.52623(8) 0.0258(5) Uani 1 1 d . . .
H2 H -0.0566 -0.2281 0.5542 0.031 Uiso 1 1 calc R . .
N3 N 0.02377(17) 0.01571(13) 0.31864(8) 0.0278(5) Uani 1 1 d . . .
H3 H 0.0073 -0.0426 0.3148 0.033 Uiso 1 1 calc R . .
N4 N 0.0961(2) 0.14327(14) 0.18961(9) 0.0355(5) Uani 1 1 d . . .
H4 H 0.0779 0.1781 0.1591 0.043 Uiso 1 1 calc R . .
O1 O -0.04774(16) -0.29416(11) 0.42821(7) 0.0358(4) Uani 1 1 d . . .
O2 O 0.02520(15) 0.13615(11) 0.38017(7) 0.0318(4) Uani 1 1 d . . .
C1 C -0.2332(2) -0.50775(17) 0.60626(11) 0.0346(6) Uani 1 1 d . . .
H1A H -0.1690 -0.5406 0.6286 0.042 Uiso 1 1 calc R . .
C2 C -0.3637(2) -0.52157(19) 0.61609(12) 0.0433(7) Uani 1 1 d . . .
H2A H -0.3888 -0.5639 0.6449 0.052 Uiso 1 1 calc R . .
C3 C -0.4568(2) -0.4742(2) 0.58423(13) 0.0450(7) Uani 1 1 d . . .
H3A H -0.5467 -0.4833 0.5911 0.054 Uiso 1 1 calc R . .
C4 C -0.4206(2) -0.41296(18) 0.54196(12) 0.0386(7) Uani 1 1 d . . .
H4A H -0.4856 -0.3802 0.5199 0.046 Uiso 1 1 calc R . .
C5 C -0.2906(2) -0.39952(17) 0.53188(11) 0.0325(6) Uani 1 1 d . . .
H5 H -0.2662 -0.3578 0.5026 0.039 Uiso 1 1 calc R . .
C6 C -0.1942(2) -0.44673(16) 0.56426(10) 0.0269(6) Uani 1 1 d . . .
C7 C -0.0551(2) -0.43028(16) 0.55683(10) 0.0258(6) Uani 1 1 d . . .
C8 C 0.0136(2) -0.35288(16) 0.54202(10) 0.0246(5) Uani 1 1 d . . .
C9 C 0.1491(2) -0.37016(17) 0.55027(10) 0.0276(6) Uani 1 1 d . . .
C10 C 0.1598(2) -0.45782(17) 0.56899(10) 0.0280(6) Uani 1 1 d . . .
H10 H 0.2395 -0.4888 0.5778 0.034 Uiso 1 1 calc R . .
C11 C 0.2556(2) -0.30446(16) 0.54157(11) 0.0296(6) Uani 1 1 d . . .
C12 C 0.3319(2) -0.27222(17) 0.58877(12) 0.0364(6) Uani 1 1 d . . .
H12 H 0.3158 -0.2929 0.6272 0.044 Uiso 1 1 calc R . .
C13 C 0.4316(2) -0.21004(18) 0.58049(13) 0.0421(7) Uani 1 1 d . . .
H13 H 0.4834 -0.1887 0.6131 0.050 Uiso 1 1 calc R . .
C14 C 0.4549(2) -0.17946(18) 0.52468(13) 0.0418(7) Uani 1 1 d . . .
H14 H 0.5231 -0.1372 0.5188 0.050 Uiso 1 1 calc R . .
C15 C 0.3789(2) -0.21045(18) 0.47750(13) 0.0403(7) Uani 1 1 d . . .
H15 H 0.3948 -0.1894 0.4391 0.048 Uiso 1 1 calc R . .
C16 C 0.2799(2) -0.27201(17) 0.48606(12) 0.0352(6) Uani 1 1 d . . .
H16 H 0.2275 -0.2925 0.4534 0.042 Uiso 1 1 calc R . .
C17 C -0.0616(2) -0.24182(17) 0.47019(11) 0.0266(6) Uani 1 1 d . . .
C18 C -0.1018(2) -0.14501(16) 0.46171(10) 0.0241(5) Uani 1 1 d . . .
C19 C -0.1897(2) -0.10358(17) 0.49780(10) 0.0296(6) Uani 1 1 d . . .
H19 H -0.2298 -0.1378 0.5274 0.035 Uiso 1 1 calc R . .
C20 C -0.2193(2) -0.01257(17) 0.49089(11) 0.0320(6) Uani 1 1 d . . .
H20 H -0.2821 0.0147 0.5148 0.038 Uiso 1 1 calc R . .
C21 C -0.1584(2) 0.03904(17) 0.44953(10) 0.0285(6) Uani 1 1 d . . .
H21 H -0.1764 0.1020 0.4463 0.034 Uiso 1 1 calc R . .
C22 C -0.0706(2) -0.00164(16) 0.41264(10) 0.0243(5) Uani 1 1 d . . .
C23 C -0.0445(2) -0.09399(16) 0.41834(10) 0.0258(5) Uani 1 1 d . . .
H23 H 0.0129 -0.1224 0.3924 0.031 Uiso 1 1 calc R . .
C24 C -0.0032(2) 0.05659(17) 0.36947(10) 0.0250(5) Uani 1 1 d . . .
C25 C 0.4170(2) -0.03084(17) 0.25185(12) 0.0376(7) Uani 1 1 d . . .
H25 H 0.4040 -0.0367 0.2106 0.045 Uiso 1 1 calc R . .
C26 C 0.5289(3) -0.06567(18) 0.27882(14) 0.0461(8) Uani 1 1 d . . .
H26 H 0.5929 -0.0937 0.2559 0.055 Uiso 1 1 calc R . .
C27 C 0.5490(2) -0.06016(18) 0.33889(14) 0.0441(7) Uani 1 1 d . . .
H27 H 0.6261 -0.0843 0.3574 0.053 Uiso 1 1 calc R . .
C28 C 0.4552(2) -0.01887(18) 0.37164(12) 0.0386(7) Uani 1 1 d . . .
H28 H 0.4672 -0.0153 0.4130 0.046 Uiso 1 1 calc R . .
C29 C 0.3435(2) 0.01728(17) 0.34427(11) 0.0329(6) Uani 1 1 d . . .
H29 H 0.2802 0.0457 0.3674 0.040 Uiso 1 1 calc R . .
C30 C 0.3221(2) 0.01292(16) 0.28399(11) 0.0303(6) Uani 1 1 d . . .
C31 C 0.2096(2) 0.05718(16) 0.25390(11) 0.0298(6) Uani 1 1 d . . .
C32 C 0.0780(2) 0.06290(16) 0.27060(10) 0.0282(6) Uani 1 1 d . . .
C33 C 0.0078(2) 0.11710(16) 0.23049(10) 0.0292(6) Uani 1 1 d . . .
C34 C 0.2155(2) 0.10696(17) 0.20382(10) 0.0317(6) Uani 1 1 d . . .
H34 H 0.2917 0.1151 0.1820 0.038 Uiso 1 1 calc R . .
C35 C -0.1283(2) 0.14975(17) 0.22799(10) 0.0306(6) Uani 1 1 d . . .
C36 C -0.2240(2) 0.11255(18) 0.26226(11) 0.0350(6) Uani 1 1 d . . .
H36 H -0.2032 0.0618 0.2865 0.042 Uiso 1 1 calc R . .
C37 C -0.3493(2) 0.14838(18) 0.26164(12) 0.0397(7) Uani 1 1 d . . .
H37 H -0.4129 0.1223 0.2856 0.048 Uiso 1 1 calc R . .
C38 C -0.3823(3) 0.22140(18) 0.22662(12) 0.0418(7) Uani 1 1 d . . .
H38 H -0.4680 0.2459 0.2264 0.050 Uiso 1 1 calc R . .
C39 C -0.2893(3) 0.25869(19) 0.19170(12) 0.0430(7) Uani 1 1 d . . .
H39 H -0.3113 0.3089 0.1673 0.052 Uiso 1 1 calc R . .
C40 C -0.1644(2) 0.22325(17) 0.19214(11) 0.0371(6) Uani 1 1 d . . .
H40 H -0.1017 0.2493 0.1676 0.045 Uiso 1 1 calc R . .
O3 O 0.13002(16) 0.36460(12) 0.22463(8) 0.0410(5) Uani 1 1 d . . .
C41 C 0.2183(2) 0.28734(18) 0.30794(11) 0.0383(7) Uani 1 1 d . . .
H41A H 0.2886 0.2712 0.2820 0.057 Uiso 1 1 calc R . .
H41B H 0.1830 0.2322 0.3252 0.057 Uiso 1 1 calc R . .
H41C H 0.2529 0.3272 0.3392 0.057 Uiso 1 1 calc R . .
C42 C 0.1123(2) 0.33529(17) 0.27353(11) 0.0326(6) Uani 1 1 d . . .
C43 C -0.0154(2) 0.34747(19) 0.30215(11) 0.0382(7) Uani 1 1 d . . .
H43A H -0.0063 0.3945 0.3323 0.057 Uiso 1 1 calc R . .
H43B H -0.0409 0.2902 0.3202 0.057 Uiso 1 1 calc R . .
H43C H -0.0825 0.3656 0.2727 0.057 Uiso 1 1 calc R . .

loop_
_atom_site_aniso_label
_atom_site_aniso_U_11
_atom_site_aniso_U_22
_atom_site_aniso_U_33
_atom_site_aniso_U_23
_atom_site_aniso_U_13
_atom_site_aniso_U_12
N1 0.0356(12) 0.0238(12) 0.0320(12) 0.0055(10) 0.0020(9) 0.0003(9)
N2 0.0314(10) 0.0236(12) 0.0225(12) 0.0001(9) 0.0036(8) 0.0029(9)
N3 0.0376(11) 0.0199(12) 0.0262(12) 0.0000(9) 0.0054(9) -0.0005(9)
N4 0.0501(13) 0.0331(14) 0.0237(12) 0.0044(10) 0.0048(9) -0.0063(10)
O1 0.0553(11) 0.0274(11) 0.0244(10) -0.0026(8) -0.0027(8) 0.0010(8)
O2 0.0455(10) 0.0220(11) 0.0282(10) -0.0022(8) 0.0036(7) -0.0048(8)
C1 0.0378(15) 0.0310(16) 0.0351(16) 0.0049(13) 0.0019(11) 0.0015(11)
C2 0.0377(16) 0.0441(19) 0.0488(18) 0.0110(15) 0.0092(13) -0.0046(13)
C3 0.0298(15) 0.0483(19) 0.0573(19) 0.0032(16) 0.0074(13) -0.0038(13)
C4 0.0325(15) 0.0363(17) 0.0467(17) -0.0003(14) -0.0018(12) 0.0055(12)
C5 0.0358(15) 0.0256(15) 0.0361(15) 0.0004(12) 0.0028(11) -0.0008(11)
C6 0.0288(13) 0.0258(14) 0.0261(14) -0.0019(11) 0.0028(10) -0.0006(10)
C7 0.0314(13) 0.0226(14) 0.0230(13) 0.0012(11) -0.0022(10) 0.0027(10)
C8 0.0300(13) 0.0230(14) 0.0206(13) -0.0009(11) 0.0000(9) 0.0024(10)
C9 0.0301(13) 0.0275(15) 0.0256(14) -0.0016(11) 0.0041(10) 0.0000(10)
C10 0.0241(13) 0.0307(15) 0.0290(14) -0.0009(12) 0.0007(10) 0.0049(11)
C11 0.0286(13) 0.0256(15) 0.0348(15) -0.0019(12) 0.0037(11) 0.0026(10)
C12 0.0378(14) 0.0327(16) 0.0388(17) -0.0026(13) 0.0036(12) 0.0004(12)
C13 0.0349(15) 0.0362(17) 0.0548(19) -0.0094(15) -0.0021(12) -0.0019(12)
C14 0.0337(15) 0.0289(16) 0.063(2) 0.0002(15) 0.0077(13) -0.0027(12)
C15 0.0382(15) 0.0367(17) 0.0465(18) 0.0059(14) 0.0071(13) -0.0022(12)
C16 0.0337(14) 0.0301(16) 0.0418(17) 0.0024(13) 0.0007(11) -0.0008(11)
C17 0.0264(12) 0.0290(15) 0.0244(15) 0.0020(12) 0.0016(10) -0.0031(10)
C18 0.0246(12) 0.0234(14) 0.0240(13) -0.0004(11) -0.0011(10) -0.0009(10)
C19 0.0277(13) 0.0298(16) 0.0313(14) 0.0093(12) 0.0029(10) -0.0030(11)
C20 0.0300(13) 0.0318(16) 0.0346(15) 0.0042(12) 0.0072(11) 0.0067(11)
C21 0.0308(13) 0.0235(14) 0.0310(14) 0.0004(11) 0.0001(10) 0.0025(10)
C22 0.0282(13) 0.0224(14) 0.0220(13) 0.0018(11) -0.0022(10) 0.0006(10)
C23 0.0281(12) 0.0286(15) 0.0207(13) -0.0030(11) -0.0010(9) -0.0007(10)
C24 0.0271(13) 0.0242(15) 0.0236(14) 0.0017(11) 0.0006(10) 0.0030(10)
C25 0.0440(16) 0.0300(16) 0.0397(17) -0.0027(13) 0.0116(12) -0.0083(12)
C26 0.0397(17) 0.0303(17) 0.070(2) -0.0020(15) 0.0204(15) 0.0000(12)
C27 0.0332(15) 0.0348(18) 0.065(2) 0.0063(15) 0.0049(14) -0.0006(12)
C28 0.0388(16) 0.0351(17) 0.0420(17) 0.0042(13) 0.0014(12) -0.0058(12)
C29 0.0314(14) 0.0292(16) 0.0387(17) -0.0023(12) 0.0067(11) -0.0018(11)
C30 0.0346(14) 0.0237(15) 0.0331(16) -0.0006(12) 0.0078(11) -0.0071(11)
C31 0.0374(14) 0.0229(14) 0.0294(15) -0.0062(12) 0.0052(11) -0.0028(11)
C32 0.0403(14) 0.0237(15) 0.0211(13) -0.0012(11) 0.0062(10) -0.0049(11)
C33 0.0405(14) 0.0243(15) 0.0228(14) -0.0018(11) 0.0023(11) -0.0048(11)
C34 0.0371(15) 0.0293(15) 0.0294(15) -0.0036(12) 0.0090(11) -0.0038(11)
C35 0.0433(15) 0.0237(15) 0.0244(14) -0.0027(11) -0.0037(11) -0.0024(11)
C36 0.0421(15) 0.0297(16) 0.0326(15) 0.0036(12) -0.0046(11) -0.0037(12)
C37 0.0440(16) 0.0323(17) 0.0426(17) -0.0001(14) 0.0005(12) -0.0047(12)
C38 0.0465(16) 0.0310(17) 0.0474(18) -0.0049(14) -0.0039(13) 0.0022(13)
C39 0.0569(18) 0.0314(17) 0.0402(17) 0.0028(14) -0.0025(13) 0.0035(14)
C40 0.0495(16) 0.0309(16) 0.0308(15) 0.0011(13) 0.0002(12) -0.0017(13)
O3 0.0548(11) 0.0348(12) 0.0339(11) 0.0065(9) 0.0095(8) 0.0046(9)
C41 0.0453(15) 0.0339(17) 0.0354(16) 0.0027(13) -0.0004(12) -0.0037(12)
C42 0.0470(15) 0.0207(15) 0.0302(16) -0.0032(12) 0.0048(12) -0.0049(11)
C43 0.0457(15) 0.0366(17) 0.0322(16) -0.0013(13) 0.0020(12) -0.0011(12)

loop_
_atom_type_symbol
_atom_type_description
_atom_type_scat_dispersion_real
_atom_type_scat_dispersion_imag
_atom_type_scat_source
C C 0.0033 0.0016 'International Tables Vol C Tables 4.2.6.8 and 6.1.1.4'
H H 0.0000 0.0000 'International Tables Vol C Tables 4.2.6.8 and 6.1.1.4'
N N 0.0061 0.0033 'International Tables Vol C Tables 4.2.6.8 and 6.1.1.4'
O O 0.0106 0.0060 'International Tables Vol C Tables 4.2.6.8 and 6.1.1.4'

loop_
_geom_angle_atom_site_label_1
_geom_angle_atom_site_label_2
_geom_angle_atom_site_label_3
_geom_angle
_geom_angle_site_symmetry_1
_geom_angle_site_symmetry_3
_geom_angle_publ_flag
C10 N1 C7 110.0(2) . . ?
C17 N2 C8 122.4(2) . . ?
C24 N3 C32 122.9(2) . . ?
C34 N4 C33 109.6(2) . . ?
C2 C1 C6 121.2(2) . . ?
C3 C2 C1 119.8(3) . . ?
C2 C3 C4 120.3(2) . . ?
C5 C4 C3 120.0(2) . . ?
C4 C5 C6 120.5(2) . . ?
C1 C6 C5 118.3(2) . . ?
C1 C6 C7 119.9(2) . . ?
C5 C6 C7 121.8(2) . . ?
N1 C7 C8 105.97(19) . . ?
N1 C7 C6 121.4(2) . . ?
C8 C7 C6 132.0(2) . . ?
C7 C8 C9 108.8(2) . . ?
C7 C8 N2 127.49(19) . . ?
C9 C8 N2 123.5(2) . . ?
C10 C9 C8 106.1(2) . . ?
C10 C9 C11 127.8(2) . . ?
C8 C9 C11 126.0(2) . . ?
N1 C10 C9 109.13(19) . . ?
C16 C11 C12 118.4(2) . . ?
C16 C11 C9 120.6(2) . . ?
C12 C11 C9 121.0(2) . . ?
C11 C12 C13 120.8(2) . . ?
C14 C13 C12 119.8(3) . . ?
C15 C14 C13 119.9(2) . . ?
C14 C15 C16 120.0(3) . . ?
C15 C16 C11 121.1(2) . . ?
O1 C17 N2 123.0(2) . . ?
O1 C17 C18 122.1(2) . . ?
N2 C17 C18 114.8(2) . . ?
C19 C18 C23 119.2(2) . . ?
C19 C18 C17 121.7(2) . . ?
C23 C18 C17 119.1(2) . . ?
C20 C19 C18 120.3(2) . . ?
C21 C20 C19 120.7(2) . . ?
C20 C21 C22 119.8(2) . . ?
C23 C22 C21 119.4(2) . . ?
C23 C22 C24 122.0(2) . . ?
C21 C22 C24 118.5(2) . . ?
C18 C23 C22 120.7(2) . . ?
O2 C24 N3 122.9(2) . . ?
O2 C24 C22 121.8(2) . . ?
N3 C24 C22 115.3(2) . . ?
C26 C25 C30 121.3(3) . . ?
C25 C26 C27 120.6(2) . . ?
C26 C27 C28 119.0(3) . . ?
C27 C28 C29 120.2(3) . . ?
C28 C29 C30 121.6(2) . . ?
C29 C30 C25 117.2(2) . . ?
C29 C30 C31 122.2(2) . . ?
C25 C30 C31 120.5(2) . . ?
C34 C31 C32 105.7(2) . . ?
C34 C31 C30 124.8(2) . . ?
C32 C31 C30 129.5(2) . . ?
C33 C32 C31 109.1(2) . . ?
C33 C32 N3 125.3(2) . . ?
C31 C32 N3 125.5(2) . . ?
N4 C33 C32 105.7(2) . . ?
N4 C33 C35 121.8(2) . . ?
C32 C33 C35 132.4(2) . . ?
N4 C34 C31 109.9(2) . . ?
C36 C35 C40 117.3(2) . . ?
C36 C35 C33 122.4(2) . . ?
C40 C35 C33 120.2(2) . . ?
C37 C36 C35 121.1(2) . . ?
C38 C37 C36 120.6(2) . . ?
C37 C38 C39 119.3(2) . . ?
C40 C39 C38 120.3(3) . . ?
C39 C40 C35 121.3(2) . . ?
O3 C42 C41 121.2(2) . . ?
O3 C42 C43 121.6(2) . . ?
C41 C42 C43 117.1(2) . . ?

loop_
_geom_bond_atom_site_label_1
_geom_bond_atom_site_label_2
_geom_bond_distance
_geom_bond_site_symmetry_2
_geom_bond_publ_flag
N1 C10 1.365(3) . ?
N1 C7 1.375(3) . ?
N2 C17 1.343(3) . ?
N2 C8 1.421(3) . ?
N3 C24 1.347(3) . ?
N3 C32 1.431(3) . ?
N4 C34 1.363(3) . ?
N4 C33 1.381(3) . ?
O1 C17 1.244(3) . ?
O2 C24 1.232(3) . ?
C1 C2 1.379(3) . ?
C1 C6 1.387(3) . ?
C2 C3 1.368(4) . ?
C3 C4 1.384(4) . ?
C4 C5 1.375(3) . ?
C5 C6 1.395(3) . ?
C6 C7 1.462(3) . ?
C7 C8 1.390(3) . ?
C8 C9 1.416(3) . ?
C9 C10 1.365(3) . ?
C9 C11 1.479(3) . ?
C11 C16 1.388(3) . ?
C11 C12 1.389(3) . ?
C12 C13 1.391(3) . ?
C13 C14 1.383(4) . ?
C14 C15 1.381(4) . ?
C15 C16 1.382(3) . ?
C17 C18 1.497(3) . ?
C18 C19 1.388(3) . ?
C18 C23 1.393(3) . ?
C19 C20 1.384(3) . ?
C20 C21 1.382(3) . ?
C21 C22 1.394(3) . ?
C22 C23 1.394(3) . ?
C22 C24 1.498(3) . ?
C25 C26 1.378(4) . ?
C25 C30 1.400(3) . ?
C26 C27 1.382(4) . ?
C27 C28 1.384(4) . ?
C28 C29 1.387(3) . ?
C29 C30 1.387(3) . ?
C30 C31 1.471(3) . ?
C31 C34 1.363(3) . ?
C31 C32 1.418(3) . ?
C32 C33 1.394(3) . ?
C33 C35 1.474(3) . ?
C35 C36 1.393(3) . ?
C35 C40 1.400(3) . ?
C36 C37 1.388(3) . ?
C37 C38 1.376(4) . ?
C38 C39 1.382(4) . ?
C39 C40 1.382(3) . ?
O3 C42 1.219(3) . ?
C41 C42 1.493(3) . ?
C42 C43 1.497(3) . ?

loop_
_geom_hbond_atom_site_label_D
_geom_hbond_atom_site_label_H
_geom_hbond_atom_site_label_A
_geom_hbond_distance_DH
_geom_hbond_distance_HA
_geom_hbond_distance_DA
_geom_hbond_angle_DHA
_geom_hbond_site_symmetry_A
N1 H1 O1 0.88 2.34 3.130(3) 149.1 3_546
N2 H2 O2 0.88 2.04 2.877(3) 158.9 3_556
N3 H3 O3 0.88 2.14 2.881(3) 142.1 2_545
N4 H4 O1 0.88 2.05 2.870(3) 155.2 2

loop_
_cod_related_entry_id
_cod_related_entry_database
_cod_related_entry_code
1 ChemSpider 30653673
